data_7048139
loop_
_publ_author_name
'Zheng, Kai'
'Liu, Ziqi'
'Jiang, Yefei'
'Guo, Penghu'
'Li, Haoran'
'Zeng, Chenghui'
'Ng, Seik Weng'
'Zhong, Shengliang'

_publ_section_title
;
 Ultrahigh luminescence quantum yield lanthanide coordination polymer as a
 multifunctional sensor.
;
_journal_issue 48
_journal_name_full 'Dalton transactions (Cambridge, England : 2003)'
_journal_page_first 17432
_journal_page_last 17440
_journal_paper_doi 10.1039/c8dt03832e
_journal_volume 47
_journal_year 2018
_chemical_formula_sum 'C52 H38 Cl4 F4 K N4 O15 Tb'
_chemical_formula_weight 1374.69
_space_group_IT_number 2
_space_group_name_Hall '-P 1'
_space_group_name_H-M_alt 'P -1'
_symmetry_cell_setting triclinic
_symmetry_space_group_name_Hall '-P 1'
_symmetry_space_group_name_H-M 'P -1'
_atom_sites_solution_hydrogens geom
_atom_sites_solution_primary direct
_atom_sites_solution_secondary difmap
_audit_creation_method SHELXL-97
_audit_update_record
;
2018-07-10 deposited with the CCDC.
2018-11-19 downloaded from the CCDC.
;
_cell_angle_alpha 74.538(3)
_cell_angle_beta 86.700(3)
_cell_angle_gamma 73.095(3)
_cell_formula_units_Z 2
_cell_length_a 10.0496(3)
_cell_length_b 12.7645(4)
_cell_length_c 21.6687(7)
_cell_measurement_reflns_used 9438
_cell_measurement_temperature 293(2)
_cell_measurement_theta_max 27.8240
_cell_measurement_theta_min 3.5540
_cell_volume 2562.65(15)
_computing_cell_refinement 'Bruker FRAMBO'
_computing_data_collection 'Bruker FRAMBO'
_computing_data_reduction 'Bruker SAINT'
_computing_molecular_graphics 'Bruker SHELXTL'
_computing_publication_material 'Bruker SHELXTL'
_computing_structure_refinement 'SHELXL-97 (Sheldrick, 1997)'
_computing_structure_solution 'SHELXS-97 (Sheldrick, 1990)'
_diffrn_ambient_temperature 293(2)
_diffrn_measured_fraction_theta_full 0.995
_diffrn_measured_fraction_theta_max 0.995
_diffrn_measurement_device_type 'multiwire proportional'
_diffrn_measurement_method 'phi and omega scans'
_diffrn_radiation_monochromator graphite
_diffrn_radiation_source 'fine-focus sealed tube'
_diffrn_radiation_type MoK\a
_diffrn_radiation_wavelength 0.71073
_diffrn_reflns_av_R_equivalents 0.0271
_diffrn_reflns_av_sigmaI/netI 0.0437
_diffrn_reflns_limit_h_max 10
_diffrn_reflns_limit_h_min -11
_diffrn_reflns_limit_k_max 15
_diffrn_reflns_limit_k_min -15
_diffrn_reflns_limit_l_max 25
_diffrn_reflns_limit_l_min -25
_diffrn_reflns_number 19626
_diffrn_reflns_theta_full 25.01
_diffrn_reflns_theta_max 25.01
_diffrn_reflns_theta_min 3.34
_exptl_absorpt_coefficient_mu 1.760
_exptl_absorpt_correction_T_max 0.8299
_exptl_absorpt_correction_T_min 0.7088
_exptl_absorpt_correction_type multi-scan
_exptl_crystal_colour colorless
_exptl_crystal_density_diffrn 1.782
_exptl_crystal_density_method 'not measured'
_exptl_crystal_description block
_exptl_crystal_F_000 1372
_exptl_crystal_size_max 0.21
_exptl_crystal_size_mid 0.15
_exptl_crystal_size_min 0.11
_refine_diff_density_max 1.687
_refine_diff_density_min -0.995
_refine_diff_density_rms 0.082
_refine_ls_extinction_method none
_refine_ls_goodness_of_fit_ref 1.024
_refine_ls_hydrogen_treatment mixed
_refine_ls_matrix_type full
_refine_ls_number_parameters 748
_refine_ls_number_reflns 8985
_refine_ls_number_restraints 0
_refine_ls_restrained_S_all 1.024
_refine_ls_R_factor_all 0.0442
_refine_ls_R_factor_gt 0.0367
_refine_ls_shift/su_max 0.001
_refine_ls_shift/su_mean 0.000
_refine_ls_structure_factor_coef Fsqd
_refine_ls_weighting_details 'calc w=1/[\s^2^(Fo^2^)+(0.0397P)^2^+3.1132P] where P=(Fo^2^+2Fc^2^)/3'
_refine_ls_weighting_scheme calc
_refine_ls_wR_factor_gt 0.0833
_refine_ls_wR_factor_ref 0.0880
_reflns_number_gt 7988
_reflns_number_total 8985
_reflns_threshold_expression >2sigma(I)
_cod_data_source_file c8dt03832e2.cif
_cod_data_source_block 2c
_cod_depositor_comments
;
The following automatic conversions were performed:

'_symmetry_cell_setting' value 'Triclinic' changed to 'triclinic'
according to
/home/data/users/saulius/crontab/automatic-downloads/rss-feeds/RSC/lib/dictionaries/cif_core.dic
dictionary named 'cif_core.dic' version 2.4.2 from 2011-04-26.

Automatic conversion script
Id: cif_fix_values 4973 2017-02-22 13:04:09Z antanas 

 Adding full bibliography for 7048136--7048145.cif.
;
_cod_original_cell_volume 2562.65(14)
_cod_original_sg_symbol_H-M P-1
_cod_database_code 7048139

loop_
_symmetry_equiv_pos_as_xyz
'x, y, z'
'-x, -y, -z'

loop_
_atom_site_label
_atom_site_type_symbol
_atom_site_fract_x
_atom_site_fract_y
_atom_site_fract_z
_atom_site_U_iso_or_equiv
_atom_site_adp_type
_atom_site_occupancy
_atom_site_symmetry_multiplicity
_atom_site_calc_flag
_atom_site_refinement_flags
_atom_site_disorder_assembly
_atom_site_disorder_group
Tb2 Tb 0.11261(2) 0.488918(16) 0.256778(9) 0.02833(7) Uani 1 1 d . . .
Cl1 Cl 0.22167(13) 1.03552(12) 0.39542(7) 0.0610(4) Uani 1 1 d . . .
Cl3 Cl -0.05057(14) 0.25773(11) -0.07788(6) 0.0559(3) Uani 1 1 d . . .
Cl2 Cl -0.40718(12) 0.81802(11) 0.54236(6) 0.0531(3) Uani 1 1 d . . .
Cl4 Cl 0.71419(12) -0.04632(12) 0.10345(7) 0.0607(4) Uani 1 1 d . . .
F2 F -0.4491(2) 0.7128(3) 0.44446(13) 0.0556(8) Uani 1 1 d . . .
F4 F 0.7300(3) 0.1276(3) 0.16369(17) 0.0676(9) Uani 1 1 d . . .
O10 O -0.0036(3) 0.3515(2) 0.28328(14) 0.0396(7) Uani 1 1 d . . .
O1 O -0.1168(3) 0.6087(2) 0.22475(14) 0.0367(7) Uani 1 1 d . . .
O3 O 0.1091(3) 0.6757(2) 0.24858(15) 0.0419(7) Uani 1 1 d . . .
O4 O 0.2757(3) 0.4498(3) 0.33573(14) 0.0423(8) Uani 1 1 d . . .
O5 O 0.4140(3) 0.4683(3) 0.40516(16) 0.0530(9) Uani 1 1 d . . .
O6 O -0.0048(3) 0.5251(2) 0.35452(13) 0.0333(7) Uani 1 1 d . . .
O9 O 0.0786(3) 0.4641(2) 0.15503(13) 0.0343(7) Uani 1 1 d . . .
O7 O 0.2988(3) 0.5269(2) 0.19190(13) 0.0358(7) Uani 1 1 d . . .
O12 O 0.2779(3) 0.3030(2) 0.25450(14) 0.0363(7) Uani 1 1 d . . .
O2 O -0.3234(3) 0.7292(3) 0.2302(2) 0.0704(12) Uani 1 1 d . . .
O8 O 0.4995(3) 0.4707(3) 0.14478(16) 0.0510(9) Uani 1 1 d . . .
O11 O -0.1085(4) 0.2311(3) 0.2673(2) 0.0716(12) Uani 1 1 d . . .
N4 N 0.2100(3) 0.0631(3) 0.17651(17) 0.0343(8) Uani 1 1 d . . .
N3 N 0.3361(4) 0.3600(3) 0.01629(16) 0.0348(8) Uani 1 1 d . . .
N2 N 0.1033(3) 0.6464(3) 0.49561(16) 0.0312(8) Uani 1 1 d . . .
N1 N -0.1727(3) 0.9253(3) 0.31231(17) 0.0340(8) Uani 1 1 d . . .
C16 C 0.0330(4) 0.5605(3) 0.39723(17) 0.0246(8) Uani 1 1 d . . .
C25 C -0.2781(4) 0.7401(3) 0.5030(2) 0.0350(10) Uani 1 1 d . . .
C26 C -0.1406(4) 0.7223(3) 0.51756(19) 0.0326(9) Uani 1 1 d . . .
H26 H -0.1166 0.7485 0.5503 0.039 Uiso 1 1 calc R . .
C29 C 0.1621(4) 0.4337(3) 0.11351(18) 0.0283(9) Uani 1 1 d . . .
F1 F 0.3888(3) 0.8621(2) 0.33693(16) 0.0616(8) Uani 1 1 d . . .
C35 C 0.5741(5) 0.2565(5) -0.0162(3) 0.0582(14) Uani 1 1 d . . .
H35A H 0.6033 0.2370 0.0283 0.070 Uiso 1 1 calc R . .
H35B H 0.6452 0.2704 -0.0469 0.070 Uiso 1 1 calc R . .
C8 C -0.2969(5) 1.0183(4) 0.3987(2) 0.0465(12) Uani 1 1 d . . .
H8A H -0.2480 0.9500 0.4302 0.056 Uiso 1 1 calc R . .
H8B H -0.3119 1.0881 0.4114 0.056 Uiso 1 1 calc R . .
C34 C 0.4736(5) 0.2022(5) -0.0328(3) 0.0600(15) Uani 1 1 d . . .
H34A H 0.4414 0.1499 0.0017 0.072 Uiso 1 1 calc R . .
H34B H 0.4833 0.1833 -0.0736 0.072 Uiso 1 1 calc R . .
C45 C 0.1094(4) 0.1248(3) 0.2066(2) 0.0346(10) Uani 1 1 d . . .
H45 H 0.0230 0.1112 0.2087 0.041 Uiso 1 1 calc R . .
C46 C 0.1837(5) -0.0193(4) 0.1469(2) 0.0406(11) Uani 1 1 d . . .
H46 H 0.2238 -0.0993 0.1694 0.049 Uiso 1 1 calc R . .
C43 C 0.3671(4) 0.1585(3) 0.20197(19) 0.0304(9) Uani 1 1 d . . .
C23 C -0.2150(4) 0.6384(3) 0.42232(19) 0.0321(9) Uani 1 1 d . . .
H23 H -0.2412 0.6094 0.3914 0.038 Uiso 1 1 calc R . .
C14 C 0.2979(4) 0.4843(3) 0.38262(19) 0.0328(9) Uani 1 1 d . . .
C3 C 0.0173(4) 0.7515(3) 0.26703(19) 0.0319(9) Uani 1 1 d . . .
C42 C 0.2544(4) 0.2282(3) 0.23288(18) 0.0294(9) Uani 1 1 d . . .
C18 C -0.0373(4) 0.6645(3) 0.48266(18) 0.0272(8) Uani 1 1 d . . .
C19 C 0.2004(4) 0.5892(3) 0.46194(19) 0.0320(9) Uani 1 1 d . . .
H19 H 0.2932 0.5777 0.4720 0.038 Uiso 1 1 calc R . .
C15 C 0.1732(4) 0.5464(3) 0.41405(18) 0.0271(8) Uani 1 1 d . . .
C1 C -0.1939(4) 0.6976(3) 0.2370(2) 0.0369(10) Uani 1 1 d . . .
C27 C 0.3730(5) 0.4819(3) 0.15147(19) 0.0339(10) Uani 1 1 d . . .
C2 C -0.1290(4) 0.7706(3) 0.2627(2) 0.0323(9) Uani 1 1 d . . .
C5 C -0.0305(4) 0.9090(3) 0.3204(2) 0.0317(9) Uani 1 1 d . . .
C17 C -0.0735(4) 0.6222(3) 0.43426(17) 0.0261(8) Uani 1 1 d . . .
C4 C 0.0642(4) 0.8243(3) 0.29736(19) 0.0294(9) Uani 1 1 d . . .
C10 C 0.2074(4) 0.8084(3) 0.3038(2) 0.0348(10) Uani 1 1 d . . .
H10 H 0.2715 0.7529 0.2884 0.042 Uiso 1 1 calc R . .
C11 C 0.2514(4) 0.8743(4) 0.3327(2) 0.0377(10) Uani 1 1 d . . .
C13 C 0.0180(5) 0.9744(4) 0.3511(2) 0.0384(10) Uani 1 1 d . . .
H13 H -0.0446 1.0299 0.3671 0.046 Uiso 1 1 calc R . .
C7 C -0.2710(4) 1.0225(3) 0.3294(2) 0.0374(10) Uani 1 1 d . . .
H7 H -0.2736 1.0972 0.3012 0.045 Uiso 1 1 calc R . .
C9 C -0.4063(5) 1.0105(4) 0.3582(3) 0.0501(13) Uani 1 1 d . . .
H9A H -0.4878 1.0755 0.3463 0.060 Uiso 1 1 calc R . .
H9B H -0.4239 0.9374 0.3651 0.060 Uiso 1 1 calc R . .
C6 C -0.2159(4) 0.8585(3) 0.2842(2) 0.0354(10) Uani 1 1 d . . .
H6 H -0.3112 0.8725 0.2790 0.042 Uiso 1 1 calc R . .
C49 C 0.4999(4) 0.1747(4) 0.1980(2) 0.0381(10) Uani 1 1 d . . .
H49 H 0.5178 0.2280 0.2158 0.046 Uiso 1 1 calc R . .
C40 C -0.0058(5) 0.2663(3) 0.2641(2) 0.0393(11) Uani 1 1 d . . .
C12 C 0.1580(5) 0.9563(4) 0.3576(2) 0.0374(10) Uani 1 1 d . . .
C32 C 0.3805(5) 0.4019(3) 0.0593(2) 0.0356(10) Uani 1 1 d . . .
H32 H 0.4718 0.4056 0.0563 0.043 Uiso 1 1 calc R . .
C31 C 0.1993(4) 0.3537(3) 0.01807(19) 0.0312(9) Uani 1 1 d . . .
C33 C 0.4288(5) 0.3244(4) -0.0335(2) 0.0437(11) Uani 1 1 d . . .
H33 H 0.4140 0.3781 -0.0760 0.052 Uiso 1 1 calc R A 1
C39 C 0.1477(5) 0.3150(3) -0.0273(2) 0.0362(10) Uani 1 1 d . . .
H39 H 0.2033 0.2957 -0.0607 0.043 Uiso 1 1 calc R . .
C38 C 0.0153(5) 0.3056(3) -0.0225(2) 0.0367(10) Uani 1 1 d . . .
C20 C 0.1445(5) 0.6797(4) 0.5494(2) 0.0447(11) Uani 1 1 d . . .
H20 H 0.1339 0.6318 0.5919 0.054 Uiso 1 1 calc R . .
C22 C 0.1218(5) 0.7993(5) 0.5457(3) 0.0598(15) Uani 1 1 d . . .
H22A H 0.0961 0.8238 0.5846 0.072 Uiso 1 1 calc R . .
H22B H 0.0801 0.8545 0.5066 0.072 Uiso 1 1 calc R . .
C21 C 0.2652(5) 0.7243(5) 0.5426(3) 0.0581(15) Uani 1 1 d . . .
H21A H 0.3107 0.7337 0.5016 0.070 Uiso 1 1 calc R . .
H21B H 0.3267 0.7030 0.5796 0.070 Uiso 1 1 calc R . .
C28 C 0.3027(4) 0.4394(3) 0.10708(19) 0.0295(9) Uani 1 1 d . . .
C30 C 0.1134(4) 0.3874(3) 0.06698(18) 0.0295(9) Uani 1 1 d . . .
C41 C 0.1224(4) 0.2052(3) 0.23433(19) 0.0317(9) Uani 1 1 d . . .
C44 C 0.3428(4) 0.0769(3) 0.17474(19) 0.0317(9) Uani 1 1 d . . .
C52 C 0.4522(4) 0.0104(4) 0.1459(2) 0.0390(10) Uani 1 1 d . . .
H52 H 0.4380 -0.0461 0.1297 0.047 Uiso 1 1 calc R . .
C51 C 0.5799(4) 0.0299(4) 0.1420(2) 0.0407(11) Uani 1 1 d . . .
C50 C 0.6021(4) 0.1119(4) 0.1679(2) 0.0433(11) Uani 1 1 d . . .
C24 C -0.3128(4) 0.6964(4) 0.4560(2) 0.0346(10) Uani 1 1 d . . .
C47 C 0.1778(5) 0.0064(4) 0.0762(2) 0.0529(13) Uani 1 1 d . . .
H47A H 0.2151 -0.0559 0.0567 0.063 Uiso 1 1 calc R . .
H47B H 0.1901 0.0785 0.0518 0.063 Uiso 1 1 calc R . .
C48 C 0.0493(5) 0.0083(5) 0.1136(3) 0.0679(17) Uani 1 1 d . . .
H48A H -0.0169 0.0815 0.1120 0.082 Uiso 1 1 calc R . .
H48B H 0.0081 -0.0529 0.1168 0.082 Uiso 1 1 calc R . .
C36 C -0.0215(4) 0.3774(4) 0.0708(2) 0.0367(10) Uani 1 1 d . . .
H36 H -0.0793 0.3988 0.1031 0.044 Uiso 1 1 calc R B 1
F3 F -0.1984(3) 0.3271(3) 0.03079(15) 0.0644(8) Uani 1 1 d . . .
O1W O 0.5431(4) 0.3098(3) 0.3123(2) 0.0653(10) Uani 1 1 d G . .
H1WA H 0.4963 0.3430 0.3391 0.098 Uiso 1 1 d G C 2
H1WB H 0.5367 0.3570 0.2758 0.098 Uiso 1 1 d G D 2
O3W O 0.4156(4) 0.7243(3) 0.1849(2) 0.0725(12) Uani 1 1 d G . .
H3WA H 0.3966 0.6614 0.1933 0.109 Uiso 1 1 d G . .
H3WB H 0.5028 0.7121 0.1893 0.109 Uiso 1 1 d G . .
O2W O 0.6089(5) 0.5525(5) 0.3324(2) 0.0940(15) Uani 1 1 d G . .
H2WA H 0.5554 0.5250 0.3596 0.141 Uiso 1 1 d G E 2
H2WB H 0.5604 0.6035 0.3018 0.141 Uiso 1 1 d G F 2
K1 K 0.70139(16) 0.44917(15) 0.24194(8) 0.0796(5) Uani 0.90 1 d P G 1
K1' K 0.7448(18) 0.503(2) 0.1687(9) 0.135(9) Uani 0.10 1 d P H 2
C37 C -0.0685(4) 0.3362(4) 0.0273(2) 0.0390(10) Uani 1 1 d . . .

loop_
_atom_site_aniso_label
_atom_site_aniso_U_11
_atom_site_aniso_U_22
_atom_site_aniso_U_33
_atom_site_aniso_U_23
_atom_site_aniso_U_13
_atom_site_aniso_U_12
Tb2 0.03056(12) 0.02988(11) 0.02874(11) -0.01693(8) 0.00695(8) -0.00781(8)
Cl1 0.0491(7) 0.0712(9) 0.0862(10) -0.0505(8) 0.0059(7) -0.0263(6)
Cl3 0.0597(8) 0.0651(8) 0.0611(8) -0.0378(7) -0.0028(6) -0.0254(6)
Cl2 0.0384(6) 0.0599(7) 0.0696(8) -0.0400(7) 0.0245(6) -0.0105(5)
Cl4 0.0356(6) 0.0795(9) 0.0816(9) -0.0543(8) 0.0187(6) -0.0118(6)
F2 0.0232(13) 0.085(2) 0.0590(18) -0.0322(16) 0.0044(12) -0.0053(13)
F4 0.0345(15) 0.090(2) 0.103(3) -0.062(2) 0.0199(15) -0.0251(15)
O10 0.0431(18) 0.0327(16) 0.0489(18) -0.0209(14) 0.0212(14) -0.0145(13)
O1 0.0370(16) 0.0368(16) 0.0410(17) -0.0190(14) 0.0002(13) -0.0096(13)
O3 0.0365(17) 0.0370(16) 0.060(2) -0.0285(15) 0.0185(15) -0.0122(13)
O4 0.0323(16) 0.0559(19) 0.0364(17) -0.0262(15) 0.0006(13) 0.0039(14)
O5 0.0231(16) 0.086(3) 0.055(2) -0.0364(19) 0.0029(15) -0.0060(16)
O6 0.0284(15) 0.0477(17) 0.0313(15) -0.0212(13) 0.0070(12) -0.0135(13)
O9 0.0342(16) 0.0438(17) 0.0311(15) -0.0181(13) 0.0059(13) -0.0139(13)
O7 0.0425(17) 0.0421(17) 0.0345(16) -0.0217(14) 0.0103(13) -0.0212(13)
O12 0.0374(16) 0.0348(16) 0.0430(17) -0.0223(14) 0.0051(13) -0.0097(13)
O2 0.0319(19) 0.050(2) 0.138(4) -0.041(2) -0.008(2) -0.0088(16)
O8 0.0422(19) 0.075(2) 0.056(2) -0.0394(19) 0.0148(16) -0.0306(17)
O11 0.043(2) 0.059(2) 0.138(4) -0.060(2) 0.043(2) -0.0287(18)
N4 0.0339(19) 0.0292(18) 0.046(2) -0.0187(16) 0.0139(16) -0.0121(15)
N3 0.043(2) 0.043(2) 0.0295(19) -0.0216(16) 0.0119(16) -0.0209(17)
N2 0.0273(18) 0.0355(18) 0.0370(19) -0.0199(16) 0.0041(15) -0.0095(14)
N1 0.0296(18) 0.0275(18) 0.047(2) -0.0164(16) 0.0107(16) -0.0073(14)
C16 0.031(2) 0.0231(19) 0.0220(19) -0.0069(16) 0.0058(16) -0.0110(16)
C25 0.034(2) 0.032(2) 0.038(2) -0.0122(19) 0.0141(19) -0.0071(18)
C26 0.037(2) 0.034(2) 0.034(2) -0.0188(18) 0.0093(18) -0.0126(18)
C29 0.036(2) 0.027(2) 0.023(2) -0.0098(16) 0.0053(17) -0.0100(17)
F1 0.0305(14) 0.0688(19) 0.097(2) -0.0422(18) -0.0013(15) -0.0125(13)
C35 0.044(3) 0.083(4) 0.066(4) -0.047(3) 0.023(3) -0.025(3)
C8 0.044(3) 0.044(3) 0.056(3) -0.024(2) 0.016(2) -0.013(2)
C34 0.051(3) 0.070(4) 0.083(4) -0.054(3) 0.024(3) -0.026(3)
C45 0.033(2) 0.029(2) 0.043(3) -0.0117(19) 0.0117(19) -0.0114(18)
C46 0.046(3) 0.030(2) 0.055(3) -0.022(2) 0.012(2) -0.0151(19)
C43 0.030(2) 0.028(2) 0.033(2) -0.0121(17) 0.0032(17) -0.0051(17)
C23 0.031(2) 0.035(2) 0.029(2) -0.0093(18) -0.0001(17) -0.0064(18)
C14 0.031(2) 0.034(2) 0.030(2) -0.0100(18) 0.0060(18) -0.0034(18)
C3 0.036(2) 0.026(2) 0.033(2) -0.0076(17) 0.0083(18) -0.0098(17)
C42 0.036(2) 0.024(2) 0.027(2) -0.0073(17) 0.0023(17) -0.0062(17)
C18 0.028(2) 0.0254(19) 0.028(2) -0.0092(16) 0.0093(17) -0.0084(16)
C19 0.024(2) 0.037(2) 0.039(2) -0.0174(19) 0.0051(17) -0.0089(17)
C15 0.026(2) 0.031(2) 0.027(2) -0.0113(17) 0.0056(16) -0.0085(16)
C1 0.038(3) 0.028(2) 0.045(3) -0.0084(19) 0.000(2) -0.0114(19)
C27 0.043(3) 0.032(2) 0.032(2) -0.0118(18) 0.0063(19) -0.0162(19)
C2 0.033(2) 0.025(2) 0.040(2) -0.0103(18) 0.0055(18) -0.0081(17)
C5 0.031(2) 0.027(2) 0.037(2) -0.0076(18) 0.0076(18) -0.0097(17)
C17 0.029(2) 0.0265(19) 0.0229(19) -0.0077(16) 0.0052(16) -0.0085(16)
C4 0.031(2) 0.026(2) 0.031(2) -0.0067(17) 0.0068(17) -0.0098(17)
C10 0.031(2) 0.028(2) 0.045(3) -0.0146(19) 0.0080(19) -0.0042(17)
C11 0.029(2) 0.039(2) 0.047(3) -0.012(2) 0.0006(19) -0.0096(18)
C13 0.039(2) 0.034(2) 0.047(3) -0.019(2) 0.013(2) -0.0133(19)
C7 0.032(2) 0.027(2) 0.055(3) -0.020(2) 0.014(2) -0.0044(17)
C9 0.034(3) 0.047(3) 0.075(4) -0.031(3) 0.019(2) -0.011(2)
C6 0.030(2) 0.030(2) 0.049(3) -0.014(2) 0.0057(19) -0.0096(18)
C49 0.035(2) 0.039(2) 0.046(3) -0.021(2) 0.003(2) -0.0102(19)
C40 0.039(3) 0.028(2) 0.048(3) -0.011(2) 0.016(2) -0.0088(19)
C12 0.039(2) 0.038(2) 0.041(2) -0.014(2) 0.004(2) -0.0159(19)
C32 0.039(2) 0.040(2) 0.037(2) -0.016(2) 0.0116(19) -0.0222(19)
C31 0.037(2) 0.030(2) 0.030(2) -0.0119(18) 0.0056(18) -0.0127(18)
C33 0.053(3) 0.059(3) 0.035(2) -0.028(2) 0.021(2) -0.029(2)
C39 0.048(3) 0.033(2) 0.033(2) -0.0160(19) 0.004(2) -0.0135(19)
C38 0.048(3) 0.027(2) 0.040(2) -0.0113(19) -0.007(2) -0.0127(19)
C20 0.045(3) 0.059(3) 0.040(3) -0.027(2) 0.004(2) -0.018(2)
C22 0.055(3) 0.062(3) 0.084(4) -0.050(3) 0.012(3) -0.024(3)
C21 0.040(3) 0.080(4) 0.075(4) -0.050(3) 0.004(3) -0.023(3)
C28 0.037(2) 0.029(2) 0.030(2) -0.0125(17) 0.0076(17) -0.0160(17)
C30 0.038(2) 0.026(2) 0.029(2) -0.0086(17) 0.0016(17) -0.0129(17)
C41 0.034(2) 0.026(2) 0.036(2) -0.0109(18) 0.0095(18) -0.0086(17)
C44 0.032(2) 0.029(2) 0.036(2) -0.0138(18) 0.0050(18) -0.0071(17)
C52 0.037(2) 0.038(2) 0.047(3) -0.024(2) 0.007(2) -0.0082(19)
C51 0.031(2) 0.047(3) 0.046(3) -0.023(2) 0.007(2) -0.005(2)
C50 0.028(2) 0.054(3) 0.053(3) -0.024(2) 0.005(2) -0.012(2)
C24 0.025(2) 0.041(2) 0.035(2) -0.0097(19) 0.0043(18) -0.0060(18)
C47 0.054(3) 0.057(3) 0.058(3) -0.031(3) 0.002(3) -0.016(2)
C48 0.045(3) 0.078(4) 0.109(5) -0.064(4) 0.009(3) -0.026(3)
C36 0.037(2) 0.041(2) 0.034(2) -0.0134(19) 0.0043(19) -0.0110(19)
F3 0.0419(16) 0.101(2) 0.072(2) -0.0455(19) 0.0077(14) -0.0355(16)
O1W 0.043(2) 0.078(3) 0.079(3) -0.040(2) 0.010(2) -0.0086(19)
O3W 0.056(2) 0.053(2) 0.113(4) -0.030(2) -0.001(2) -0.0150(18)
O2W 0.106(4) 0.124(4) 0.076(3) -0.022(3) 0.016(3) -0.075(3)
K1 0.0598(9) 0.0886(11) 0.0867(11) -0.0290(9) 0.0160(8) -0.0128(8)
K1' 0.068(11) 0.25(3) 0.095(13) -0.078(16) 0.012(9) -0.026(14)
C37 0.035(2) 0.045(3) 0.041(3) -0.012(2) -0.001(2) -0.016(2)

loop_
_atom_type_symbol
_atom_type_description
_atom_type_scat_dispersion_real
_atom_type_scat_dispersion_imag
_atom_type_scat_source
C C 0.0030 0.0020 'International Tables Vol C Tables 4.2.6.8 and 6.1.1.4'
H H 0.0000 0.0000 'International Tables Vol C Tables 4.2.6.8 and 6.1.1.4'
Cl Cl 0.1480 0.1590 'International Tables Vol C Tables 4.2.6.8 and 6.1.1.4'
F F 0.0170 0.0100 'International Tables Vol C Tables 4.2.6.8 and 6.1.1.4'
K K 0.2010 0.2490 'International Tables Vol C Tables 4.2.6.8 and 6.1.1.4'
N N 0.0060 0.0030 'International Tables Vol C Tables 4.2.6.8 and 6.1.1.4'
O O 0.0110 0.0060 'International Tables Vol C Tables 4.2.6.8 and 6.1.1.4'
Tb Tb -0.1720 4.1540 'International Tables Vol C Tables 4.2.6.8 and 6.1.1.4'

loop_
_geom_angle_atom_site_label_1
_geom_angle_atom_site_label_2
_geom_angle_atom_site_label_3
_geom_angle
O4 Tb2 O10 108.25(12)
O4 Tb2 O3 82.69(11)
O10 Tb2 O3 148.01(10)
O4 Tb2 O7 81.08(10)
O10 Tb2 O7 138.27(9)
O3 Tb2 O7 72.03(9)
O4 Tb2 O9 143.63(9)
O10 Tb2 O9 78.50(10)
O3 Tb2 O9 110.84(11)
O7 Tb2 O9 72.18(9)
O4 Tb2 O1 139.61(9)
O10 Tb2 O1 81.69(10)
O3 Tb2 O1 71.73(10)
O7 Tb2 O1 117.93(10)
O9 Tb2 O1 76.08(9)
O4 Tb2 O6 70.63(9)
O10 Tb2 O6 78.52(9)
O3 Tb2 O6 77.11(10)
O7 Tb2 O6 140.29(9)
O9 Tb2 O6 144.00(9)
O1 Tb2 O6 73.47(9)
O4 Tb2 O12 74.35(9)
O10 Tb2 O12 70.96(10)
O3 Tb2 O12 140.53(10)
O7 Tb2 O12 73.00(10)
O9 Tb2 O12 74.53(9)
O1 Tb2 O12 143.06(9)
O6 Tb2 O12 122.45(9)
C40 O10 Tb2 136.5(3)
C1 O1 Tb2 135.0(3)
C3 O3 Tb2 128.6(3)
C14 O4 Tb2 140.8(2)
C16 O6 Tb2 129.9(2)
C29 O9 Tb2 132.2(3)
C27 O7 Tb2 134.4(3)
C42 O12 Tb2 126.9(2)
C45 N4 C44 119.0(3)
C45 N4 C46 121.4(4)
C44 N4 C46 119.6(3)
C32 N3 C31 119.7(3)
C32 N3 C33 120.3(4)
C31 N3 C33 120.0(3)
C19 N2 C18 119.5(3)
C19 N2 C20 120.2(3)
C18 N2 C20 120.1(3)
C6 N1 C5 120.0(3)
C6 N1 C7 121.5(3)
C5 N1 C7 118.3(3)
O6 C16 C15 125.7(3)
O6 C16 C17 118.9(3)
C15 C16 C17 115.4(3)
C26 C25 C24 119.8(4)
C26 C25 Cl2 120.1(3)
C24 C25 Cl2 120.1(3)
C25 C26 C18 119.3(4)
C25 C26 H26 120.3
C18 C26 H26 120.3
O9 C29 C28 126.1(3)
O9 C29 C30 117.8(4)
C28 C29 C30 116.1(3)
C33 C35 C34 60.3(3)
C33 C35 H35A 117.7
C34 C35 H35A 117.7
C33 C35 H35B 117.7
C34 C35 H35B 117.7
H35A C35 H35B 114.9
C9 C8 C7 60.1(3)
C9 C8 H8A 117.8
C7 C8 H8A 117.8
C9 C8 H8B 117.8
C7 C8 H8B 117.8
H8A C8 H8B 114.9
C35 C34 C33 59.5(3)
C35 C34 H34A 117.8
C33 C34 H34A 117.8
C35 C34 H34B 117.8
C33 C34 H34B 117.8
H34A C34 H34B 115.0
N4 C45 C41 125.9(4)
N4 C45 H45 117.0
C41 C45 H45 117.0
N4 C46 C48 118.9(4)
N4 C46 C47 118.9(4)
C48 C46 C47 60.3(4)
N4 C46 H46 115.8
C48 C46 H46 115.8
C47 C46 H46 115.8
C49 C43 C44 119.1(4)
C49 C43 C42 120.0(4)
C44 C43 C42 120.9(4)
C24 C23 C17 119.7(4)
C24 C23 H23 120.2
C17 C23 H23 120.2
O5 C14 O4 124.4(4)
O5 C14 C15 118.0(4)
O4 C14 C15 117.6(4)
O3 C3 C2 125.8(4)
O3 C3 C4 117.6(4)
C2 C3 C4 116.5(3)
O12 C42 C41 124.9(3)
O12 C42 C43 119.4(4)
C41 C42 C43 115.7(3)
N2 C18 C26 120.8(3)
N2 C18 C17 118.8(3)
C26 C18 C17 120.4(4)
N2 C19 C15 125.0(4)
N2 C19 H19 117.5
C15 C19 H19 117.5
C19 C15 C16 119.8(3)
C19 C15 C14 116.3(3)
C16 C15 C14 123.8(3)
O2 C1 O1 123.9(4)
O2 C1 C2 117.0(4)
O1 C1 C2 119.1(4)
O8 C27 O7 124.9(4)
O8 C27 C28 117.2(4)
O7 C27 C28 117.9(4)
C6 C2 C3 118.7(4)
C6 C2 C1 118.2(4)
C3 C2 C1 123.1(3)
N1 C5 C4 118.5(4)
N1 C5 C13 121.5(4)
C4 C5 C13 119.9(4)
C23 C17 C18 118.7(3)
C23 C17 C16 119.9(3)
C18 C17 C16 121.5(3)
C5 C4 C10 119.3(4)
C5 C4 C3 121.4(4)
C10 C4 C3 119.2(3)
C11 C10 C4 119.5(4)
C11 C10 H10 120.3
C4 C10 H10 120.3
F1 C11 C10 119.7(4)
F1 C11 C12 118.8(4)
C10 C11 C12 121.5(4)
C12 C13 C5 119.6(4)
C12 C13 H13 120.2
C5 C13 H13 120.2
N1 C7 C9 119.0(4)
N1 C7 C8 119.2(4)
C9 C7 C8 59.6(3)
N1 C7 H7 115.8
C9 C7 H7 115.8
C8 C7 H7 115.8
C8 C9 C7 60.3(3)
C8 C9 H9A 117.7
C7 C9 H9A 117.7
C8 C9 H9B 117.7
C7 C9 H9B 117.7
H9A C9 H9B 114.9
N1 C6 C2 124.7(4)
N1 C6 H6 117.7
C2 C6 H6 117.7
C50 C49 C43 119.6(4)
C50 C49 H49 120.2
C43 C49 H49 120.2
O11 C40 O10 123.7(4)
O11 C40 C41 117.3(4)
O10 C40 C41 119.1(4)
C13 C12 C11 120.1(4)
C13 C12 Cl1 120.8(3)
C11 C12 Cl1 119.1(3)
N3 C32 C28 125.4(4)
N3 C32 H32 117.3
C28 C32 H32 117.3
N3 C31 C39 121.4(4)
N3 C31 C30 118.5(3)
C39 C31 C30 120.1(4)
N3 C33 C35 119.3(4)
N3 C33 C34 118.8(4)
C35 C33 C34 60.2(3)
N3 C33 H33 115.7
C35 C33 H33 115.7
C34 C33 H33 115.7
C38 C39 C31 119.8(4)
C38 C39 H39 120.1
C31 C39 H39 120.1
C39 C38 C37 119.9(4)
C39 C38 Cl3 120.6(3)
C37 C38 Cl3 119.5(3)
N2 C20 C22 120.0(4)
N2 C20 C21 118.7(4)
C22 C20 C21 61.2(3)
N2 C20 H20 115.4
C22 C20 H20 115.4
C21 C20 H20 115.4
C20 C22 C21 59.7(3)
C20 C22 H22A 117.8
C21 C22 H22A 117.8
C20 C22 H22B 117.8
C21 C22 H22B 117.8
H22A C22 H22B 114.9
C20 C21 C22 59.0(3)
C20 C21 H21A 117.9
C22 C21 H21A 117.9
C20 C21 H21B 117.9
C22 C21 H21B 117.9
H21A C21 H21B 115.0
C32 C28 C29 118.7(4)
C32 C28 C27 117.3(4)
C29 C28 C27 124.0(3)
C36 C30 C31 119.0(4)
C36 C30 C29 119.5(4)
C31 C30 C29 121.5(4)
C45 C41 C42 119.0(3)
C45 C41 C40 116.9(4)
C42 C41 C40 124.1(4)
N4 C44 C52 120.6(4)
N4 C44 C43 119.4(3)
C52 C44 C43 120.0(4)
C51 C52 C44 119.3(4)
C51 C52 H52 120.4
C44 C52 H52 120.4
C52 C51 C50 120.3(4)
C52 C51 Cl4 120.2(3)
C50 C51 Cl4 119.5(4)
F4 C50 C49 119.7(4)
F4 C50 C51 118.5(4)
C49 C50 C51 121.7(4)
F2 C24 C23 120.0(4)
F2 C24 C25 118.0(3)
C23 C24 C25 122.0(4)
C46 C47 C48 59.6(3)
C46 C47 H47A 117.8
C48 C47 H47A 117.8
C46 C47 H47B 117.8
C48 C47 H47B 117.8
H47A C47 H47B 114.9
C46 C48 C47 60.1(3)
C46 C48 H48A 117.8
C47 C48 H48A 117.8
C46 C48 H48B 117.8
C47 C48 H48B 117.8
H48A C48 H48B 114.9
C37 C36 C30 120.0(4)
C37 C36 H36 120.0
C30 C36 H36 120.0
H1WA O1W H1WB 109.5
H3WA O3W H3WB 109.5
H2WA O2W H2WB 109.5
F3 C37 C36 119.9(4)
F3 C37 C38 118.9(4)
C36 C37 C38 121.2(4)

loop_
_geom_bond_atom_site_label_1
_geom_bond_atom_site_label_2
_geom_bond_distance
Tb2 O4 2.292(3)
Tb2 O10 2.312(3)
Tb2 O3 2.332(3)
Tb2 O7 2.361(3)
Tb2 O9 2.367(3)
Tb2 O1 2.388(3)
Tb2 O6 2.451(3)
Tb2 O12 2.480(3)
Cl1 C12 1.727(4)
Cl3 C38 1.723(4)
Cl2 C25 1.724(4)
Cl4 C51 1.734(4)
F2 C24 1.352(5)
F4 C50 1.351(5)
O10 C40 1.269(5)
O1 C1 1.259(5)
O3 C3 1.262(4)
O4 C14 1.264(5)
O5 C14 1.231(5)
O6 C16 1.252(4)
O9 C29 1.254(4)
O7 C27 1.264(5)
O12 C42 1.253(5)
O2 C1 1.250(5)
O8 C27 1.241(5)
O11 C40 1.232(5)
N4 C45 1.343(5)
N4 C44 1.393(5)
N4 C46 1.460(5)
N3 C32 1.345(5)
N3 C31 1.397(5)
N3 C33 1.463(5)
N2 C19 1.344(5)
N2 C18 1.396(5)
N2 C20 1.460(5)
N1 C6 1.344(5)
N1 C5 1.398(5)
N1 C7 1.464(5)
C16 C15 1.423(5)
C16 C17 1.469(5)
C25 C26 1.374(6)
C25 C24 1.389(6)
C26 C18 1.399(5)
C26 H26 0.9300
C29 C28 1.432(6)
C29 C30 1.465(5)
F1 C11 1.350(5)
C35 C33 1.475(7)
C35 C34 1.487(7)
C35 H35A 0.9700
C35 H35B 0.9700
C8 C9 1.487(7)
C8 C7 1.497(6)
C8 H8A 0.9700
C8 H8B 0.9700
C34 C33 1.488(7)
C34 H34A 0.9700
C34 H34B 0.9700
C45 C41 1.359(6)
C45 H45 0.9300
C46 C48 1.472(7)
C46 C47 1.479(7)
C46 H46 0.9800
C43 C49 1.403(6)
C43 C44 1.409(5)
C43 C42 1.472(5)
C23 C24 1.352(5)
C23 C17 1.405(5)
C23 H23 0.9300
C14 C15 1.508(5)
C3 C2 1.422(6)
C3 C4 1.461(6)
C42 C41 1.437(6)
C18 C17 1.409(5)
C19 C15 1.368(5)
C19 H19 0.9300
C1 C2 1.510(6)
C27 C28 1.515(5)
C2 C6 1.378(5)
C5 C4 1.400(5)
C5 C13 1.395(6)
C4 C10 1.403(6)
C10 C11 1.350(6)
C10 H10 0.9300
C11 C12 1.392(6)
C13 C12 1.367(6)
C13 H13 0.9300
C7 C9 1.494(6)
C7 H7 0.9800
C9 H9A 0.9700
C9 H9B 0.9700
C6 H6 0.9300
C49 C50 1.359(6)
C49 H49 0.9300
C40 C41 1.508(5)
C32 C28 1.366(5)
C32 H32 0.9300
C31 C39 1.395(6)
C31 C30 1.406(5)
C33 H33 0.9800
C39 C38 1.366(6)
C39 H39 0.9300
C38 C37 1.399(6)
C20 C22 1.457(7)
C20 C21 1.468(7)
C20 H20 0.9800
C22 C21 1.490(7)
C22 H22A 0.9700
C22 H22B 0.9700
C21 H21A 0.9700
C21 H21B 0.9700
C30 C36 1.395(6)
C44 C52 1.406(5)
C52 C51 1.370(6)
C52 H52 0.9300
C51 C50 1.386(6)
C47 C48 1.483(7)
C47 H47A 0.9700
C47 H47B 0.9700
C48 H48A 0.9700
C48 H48B 0.9700
C36 C37 1.359(6)
C36 H36 0.9300
F3 C37 1.340(5)
O1W H1WA 0.8500
O1W H1WB 0.8501
O3W H3WA 0.8500
O3W H3WB 0.8500
O2W H2WA 0.8500
O2W H2WB 0.8500

loop_
_geom_torsion_atom_site_label_1
_geom_torsion_atom_site_label_2
_geom_torsion_atom_site_label_3
_geom_torsion_atom_site_label_4
_geom_torsion
O4 Tb2 O10 C40 -106.5(4)
O3 Tb2 O10 C40 147.6(4)
O7 Tb2 O10 C40 -9.3(5)
O9 Tb2 O10 C40 36.5(4)
O1 Tb2 O10 C40 113.9(4)
O6 Tb2 O10 C40 -171.4(4)
O12 Tb2 O10 C40 -40.9(4)
O4 Tb2 O1 C1 18.2(5)
O10 Tb2 O1 C1 126.7(4)
O3 Tb2 O1 C1 -35.3(4)
O7 Tb2 O1 C1 -92.4(4)
O9 Tb2 O1 C1 -153.2(4)
O6 Tb2 O1 C1 46.2(4)
O12 Tb2 O1 C1 168.7(4)
O4 Tb2 O3 C3 -105.8(4)
O10 Tb2 O3 C3 7.2(5)
O7 Tb2 O3 C3 171.2(4)
O9 Tb2 O3 C3 109.1(3)
O1 Tb2 O3 C3 42.5(3)
O6 Tb2 O3 C3 -34.1(3)
O12 Tb2 O3 C3 -160.1(3)
O10 Tb2 O4 C14 -105.6(5)
O3 Tb2 O4 C14 43.5(5)
O7 Tb2 O4 C14 116.4(5)
O9 Tb2 O4 C14 159.0(4)
O1 Tb2 O4 C14 -6.8(6)
O6 Tb2 O4 C14 -35.3(5)
O12 Tb2 O4 C14 -168.9(5)
O4 Tb2 O6 C16 33.2(3)
O10 Tb2 O6 C16 147.4(3)
O3 Tb2 O6 C16 -53.5(3)
O7 Tb2 O6 C16 -13.9(4)
O9 Tb2 O6 C16 -161.3(3)
O1 Tb2 O6 C16 -127.9(3)
O12 Tb2 O6 C16 89.0(3)
O4 Tb2 O9 C29 -14.8(4)
O10 Tb2 O9 C29 -120.0(4)
O3 Tb2 O9 C29 91.9(3)
O7 Tb2 O9 C29 29.9(3)
O1 Tb2 O9 C29 155.8(4)
O6 Tb2 O9 C29 -171.3(3)
O12 Tb2 O9 C29 -46.8(3)
O4 Tb2 O7 C27 114.3(4)
O10 Tb2 O7 C27 6.8(4)
O3 Tb2 O7 C27 -160.6(4)
O9 Tb2 O7 C27 -40.8(4)
O1 Tb2 O7 C27 -103.6(4)
O6 Tb2 O7 C27 158.7(3)
O12 Tb2 O7 C27 38.0(4)
O4 Tb2 O12 C42 157.1(3)
O10 Tb2 O12 C42 40.9(3)
O3 Tb2 O12 C42 -146.2(3)
O7 Tb2 O12 C42 -117.7(3)
O9 Tb2 O12 C42 -42.0(3)
O1 Tb2 O12 C42 -3.6(4)
O6 Tb2 O12 C42 103.0(3)
Tb2 O6 C16 C15 -27.1(6)
Tb2 O6 C16 C17 153.0(3)
C24 C25 C26 C18 2.8(6)
Cl2 C25 C26 C18 -176.4(3)
Tb2 O9 C29 C28 -21.6(6)
Tb2 O9 C29 C30 158.1(3)
C44 N4 C45 C41 2.9(6)
C46 N4 C45 C41 -178.3(4)
C45 N4 C46 C48 38.3(6)
C44 N4 C46 C48 -142.9(5)
C45 N4 C46 C47 108.4(5)
C44 N4 C46 C47 -72.9(5)
Tb2 O4 C14 O5 -156.6(4)
Tb2 O4 C14 C15 25.1(7)
Tb2 O3 C3 C2 -39.0(6)
Tb2 O3 C3 C4 139.0(3)
Tb2 O12 C42 C41 -32.6(6)
Tb2 O12 C42 C43 145.9(3)
C49 C43 C42 O12 1.2(6)
C44 C43 C42 O12 -177.3(4)
C49 C43 C42 C41 179.8(4)
C44 C43 C42 C41 1.3(6)
C19 N2 C18 C26 179.0(4)
C20 N2 C18 C26 5.0(6)
C19 N2 C18 C17 -0.2(6)
C20 N2 C18 C17 -174.2(4)
C25 C26 C18 N2 179.1(4)
C25 C26 C18 C17 -1.7(6)
C18 N2 C19 C15 0.7(6)
C20 N2 C19 C15 174.7(4)
N2 C19 C15 C16 -0.7(6)
N2 C19 C15 C14 -179.7(4)
O6 C16 C15 C19 -179.9(4)
C17 C16 C15 C19 0.1(5)
O6 C16 C15 C14 -0.9(6)
C17 C16 C15 C14 179.1(4)
O5 C14 C15 C19 5.7(6)
O4 C14 C15 C19 -175.9(4)
O5 C14 C15 C16 -173.3(4)
O4 C14 C15 C16 5.1(6)
Tb2 O1 C1 O2 -158.5(4)
Tb2 O1 C1 C2 20.2(6)
Tb2 O7 C27 O8 -142.2(4)
Tb2 O7 C27 C28 38.6(6)
O3 C3 C2 C6 -179.0(4)
C4 C3 C2 C6 3.0(6)
O3 C3 C2 C1 2.4(7)
C4 C3 C2 C1 -175.6(4)
O2 C1 C2 C6 7.7(6)
O1 C1 C2 C6 -171.0(4)
O2 C1 C2 C3 -173.6(4)
O1 C1 C2 C3 7.6(6)
C6 N1 C5 C4 1.5(6)
C7 N1 C5 C4 -172.8(4)
C6 N1 C5 C13 -177.9(4)
C7 N1 C5 C13 7.8(6)
C24 C23 C17 C18 1.8(6)
C24 C23 C17 C16 -179.2(4)
N2 C18 C17 C23 178.6(4)
C26 C18 C17 C23 -0.6(6)
N2 C18 C17 C16 -0.3(6)
C26 C18 C17 C16 -179.6(4)
O6 C16 C17 C23 1.4(5)
C15 C16 C17 C23 -178.6(4)
O6 C16 C17 C18 -179.7(4)
C15 C16 C17 C18 0.4(5)
N1 C5 C4 C10 178.7(4)
C13 C5 C4 C10 -1.9(6)
N1 C5 C4 C3 -1.7(6)
C13 C5 C4 C3 177.7(4)
O3 C3 C4 C5 -178.7(4)
C2 C3 C4 C5 -0.5(6)
O3 C3 C4 C10 0.9(6)
C2 C3 C4 C10 179.1(4)
C5 C4 C10 C11 0.6(6)
C3 C4 C10 C11 -179.0(4)
C4 C10 C11 F1 -177.6(4)
C4 C10 C11 C12 1.5(7)
N1 C5 C13 C12 -179.5(4)
C4 C5 C13 C12 1.1(6)
C6 N1 C7 C9 41.4(6)
C5 N1 C7 C9 -144.4(4)
C6 N1 C7 C8 110.7(5)
C5 N1 C7 C8 -75.1(5)
C9 C8 C7 N1 -108.5(4)
N1 C7 C9 C8 108.7(5)
C5 N1 C6 C2 1.1(7)
C7 N1 C6 C2 175.2(4)
C3 C2 C6 N1 -3.4(7)
C1 C2 C6 N1 175.3(4)
C44 C43 C49 C50 0.2(6)
C42 C43 C49 C50 -178.3(4)
Tb2 O10 C40 O11 -151.0(4)
Tb2 O10 C40 C41 27.5(6)
C5 C13 C12 C11 1.0(7)
C5 C13 C12 Cl1 -179.9(3)
F1 C11 C12 C13 176.7(4)
C10 C11 C12 C13 -2.4(7)
F1 C11 C12 Cl1 -2.3(6)
C10 C11 C12 Cl1 178.6(4)
C31 N3 C32 C28 0.7(7)
C33 N3 C32 C28 178.8(4)
C32 N3 C31 C39 177.4(4)
C33 N3 C31 C39 -0.7(6)
C32 N3 C31 C30 -2.6(6)
C33 N3 C31 C30 179.3(4)
C32 N3 C33 C35 44.3(6)
C31 N3 C33 C35 -137.6(4)
C32 N3 C33 C34 114.4(5)
C31 N3 C33 C34 -67.5(6)
C34 C35 C33 N3 108.4(5)
C35 C34 C33 N3 -109.2(5)
N3 C31 C39 C38 177.3(4)
C30 C31 C39 C38 -2.7(6)
C31 C39 C38 C37 0.8(6)
C31 C39 C38 Cl3 -179.8(3)
C19 N2 C20 C22 113.4(5)
C18 N2 C20 C22 -72.6(6)
C19 N2 C20 C21 41.9(6)
C18 N2 C20 C21 -144.1(4)
N2 C20 C22 C21 -108.4(5)
N2 C20 C21 C22 110.5(5)
N3 C32 C28 C29 0.7(7)
N3 C32 C28 C27 179.0(4)
O9 C29 C28 C32 179.5(4)
C30 C29 C28 C32 -0.3(5)
O9 C29 C28 C27 1.3(6)
C30 C29 C28 C27 -178.4(4)
O8 C27 C28 C32 -5.9(6)
O7 C27 C28 C32 173.3(4)
O8 C27 C28 C29 172.3(4)
O7 C27 C28 C29 -8.5(6)
N3 C31 C30 C36 -177.5(4)
C39 C31 C30 C36 2.5(6)
N3 C31 C30 C29 3.0(6)
C39 C31 C30 C29 -177.0(4)
O9 C29 C30 C36 -0.8(6)
C28 C29 C30 C36 178.9(4)
O9 C29 C30 C31 178.6(4)
C28 C29 C30 C31 -1.6(6)
N4 C45 C41 C42 -0.7(7)
N4 C45 C41 C40 178.5(4)
O12 C42 C41 C45 177.1(4)
C43 C42 C41 C45 -1.4(6)
O12 C42 C41 C40 -1.9(6)
C43 C42 C41 C40 179.5(4)
O11 C40 C41 C45 7.5(6)
O10 C40 C41 C45 -171.2(4)
O11 C40 C41 C42 -173.4(4)
O10 C40 C41 C42 7.9(6)
C45 N4 C44 C52 177.4(4)
C46 N4 C44 C52 -1.4(6)
C45 N4 C44 C43 -2.8(6)
C46 N4 C44 C43 178.4(4)
C49 C43 C44 N4 -177.8(4)
C42 C43 C44 N4 0.8(6)
C49 C43 C44 C52 2.0(6)
C42 C43 C44 C52 -179.5(4)
N4 C44 C52 C51 176.7(4)
C43 C44 C52 C51 -3.1(7)
C44 C52 C51 C50 1.9(7)
C44 C52 C51 Cl4 -177.0(3)
C43 C49 C50 F4 179.7(4)
C43 C49 C50 C51 -1.5(7)
C52 C51 C50 F4 179.3(4)
Cl4 C51 C50 F4 -1.8(6)
C52 C51 C50 C49 0.4(7)
Cl4 C51 C50 C49 179.3(4)
C17 C23 C24 F2 179.6(4)
C17 C23 C24 C25 -0.7(6)
C26 C25 C24 F2 178.0(4)
Cl2 C25 C24 F2 -2.8(6)
C26 C25 C24 C23 -1.7(7)
Cl2 C25 C24 C23 177.5(3)
N4 C46 C47 C48 -108.7(5)
N4 C46 C48 C47 108.8(5)
C31 C30 C36 C37 -0.5(6)
C29 C30 C36 C37 179.0(4)
C30 C36 C37 F3 -179.7(4)
C30 C36 C37 C38 -1.3(7)
C39 C38 C37 F3 179.5(4)
Cl3 C38 C37 F3 0.2(6)
C39 C38 C37 C36 1.2(7)
Cl3 C38 C37 C36 -178.1(3)
